data_1530458
loop_
_publ_author_name
'Mullica, D.F.'
'Grossie, D.A.'
'Boatner, L.A.'

_publ_section_title
;
 Coordination Geometry and Structural Determinations of Sm P O4, Eu P O4
 and Gd P O4
;
_journal_name_full 'Inorganica Chimica Acta'
_journal_page_first 105
_journal_page_last 110
_journal_volume 109
_journal_year 1985
_chemical_formula_sum 'Eu O4 P'
_chemical_name_systematic 'Eu P O4'
_space_group_IT_number 14
_symmetry_space_group_name_Hall '-P 2yn'
_symmetry_space_group_name_H-M 'P 1 21/n 1'
_cell_angle_alpha 90
_cell_angle_beta 104
_cell_angle_gamma 90
_cell_formula_units_Z 4
_cell_length_a 6.639
_cell_length_b 6.823
_cell_length_c 6.318
_cell_volume 277.691
_citation_journal_id_ASTM ICHAA3
_cod_data_source_file Mullica_ICHAA3_1985_1188.cif
_cod_data_source_block Eu1O4P1
_cod_original_sg_symbol_Hall '-P 2ybc (x-z,y,z)'
_cod_original_formula_sum 'Eu1 O4 P1'
_cod_database_code 1530458

loop_
_symmetry_equiv_pos_as_xyz
x,y,z
-x+1/2,y+1/2,-z+1/2
-x,-y,-z
x-1/2,-y-1/2,z-1/2

loop_
_atom_site_label
_atom_site_type_symbol
_atom_site_fract_x
_atom_site_fract_y
_atom_site_fract_z
_atom_site_occupancy
_atom_site_U_iso_or_equiv
O2 O-2 0.3829 0.3337 0.5006 1 0.0
O4 O-2 0.12 0.2125 0.7125 1 0.0
P1 P+5 0.303 0.1616 0.6131 1 0.0
O1 O-2 0.2508 0.0019 0.4393 1 0.0
Eu1 Eu+3 0.2816 0.1558 0.09758 1 0.0
O3 O-2 0.4731 0.1025 0.8116 1 0.0
